data_4341370
loop_
_publ_author_name
'Mart\'in, Carmen'
'Whiteoak, Christopher J.'
'Martin, Eddy'
'Escudero-Ad\'an, Eduardo C'
'Gal\'an-Mascar\'os, Jos\'e Ram\'on'
'Kleij, Arjan W.'

_publ_section_title
;
 Synthesis and Structural Features of Co(II) and Co(III) Complexes
 Supported by Aminotrisphenolate Ligand Scaffolds.
;
_journal_issue 21
_journal_name_full 'Inorganic chemistry'
_journal_page_first 11675
_journal_page_last 11681
_journal_paper_doi 10.1021/ic501883z
_journal_volume 53
_journal_year 2014
_chemical_absolute_configuration ad
_chemical_formula_sum 'C73 H79 Co N3 O5 P2'
_chemical_formula_weight 1199.26
_chemical_name_systematic
;
 ?
;
_space_group_IT_number 4
_space_group_name_Hall 'P 2yb'
_symmetry_cell_setting monoclinic
_symmetry_space_group_name_Hall 'P 2yb'
_symmetry_space_group_name_H-M 'P 1 21 1'
_atom_sites_solution_hydrogens mixed
_audit_creation_method SHELXL-2014
_cell_angle_alpha 90
_cell_angle_beta 107.672(3)
_cell_angle_gamma 90
_cell_formula_units_Z 2
_cell_length_a 14.1572(11)
_cell_length_b 13.5823(12)
_cell_length_c 17.1867(17)
_cell_measurement_reflns_used 7801
_cell_measurement_temperature 100(2)
_cell_measurement_theta_max 30.32
_cell_measurement_theta_min 2.22
_cell_volume 3148.8(5)
_computing_cell_refinement 'Bruker APEX2 v2011.4-0'
_computing_data_collection 'Bruker APEX2 v2011.4-0'
_computing_data_reduction 'Bruker SAINT V7.60A'
_computing_molecular_graphics 'Bruker SHELXTL'
_computing_publication_material 'Bruker SHELXTL'
_computing_structure_refinement 'SHELXL-2014 (Sheldrick, 2014)'
_computing_structure_solution Sir2011
_diffrn_ambient_temperature 100(2)
_diffrn_detector_area_resol_mean 512
_diffrn_detector_type '4K CCD area detector APEX II'
_diffrn_measured_fraction_theta_full 0.996
_diffrn_measured_fraction_theta_max 0.967
_diffrn_measurement_device_type 'APEX DUO Kappa 4-axis goniometer'
_diffrn_measurement_method
;
 Fullsphere data collection, phi and omega scans
;
_diffrn_measurement_specimen_support 'magnetic support with MicroMount'
_diffrn_radiation_monochromator 'Quazar MX Multilayer Optics'
_diffrn_radiation_type MoK\a
_diffrn_radiation_wavelength 0.71073
_diffrn_reflns_av_R_equivalents 0.0265
_diffrn_reflns_av_unetI/netI 0.0623
_diffrn_reflns_Laue_measured_fraction_full 0.996
_diffrn_reflns_Laue_measured_fraction_max 0.967
_diffrn_reflns_limit_h_max 20
_diffrn_reflns_limit_h_min -10
_diffrn_reflns_limit_k_max 19
_diffrn_reflns_limit_k_min -17
_diffrn_reflns_limit_l_max 20
_diffrn_reflns_limit_l_min -24
_diffrn_reflns_number 24268
_diffrn_reflns_point_group_measured_fraction_full 0.858
_diffrn_reflns_point_group_measured_fraction_max 0.764
_diffrn_reflns_theta_full 25.242
_diffrn_reflns_theta_max 30.546
_diffrn_reflns_theta_min 1.510
_diffrn_source 'Microfocus source E025 IuS'
_diffrn_source_current 0.6
_diffrn_source_power 50
_diffrn_source_size '0.2 mm x 0.2 mm fine focus'
_diffrn_source_type 'Bruker APEX DUO'
_exptl_absorpt_coefficient_mu 0.377
_exptl_absorpt_correction_T_max 0.989
_exptl_absorpt_correction_T_min 0.927
_exptl_absorpt_correction_type empirical
_exptl_absorpt_process_details
; 
 SADABS Version 2008/1 Bruker-Nonius
 Blessing, Acta Cryst. (1995) A51 33-38
;
_exptl_crystal_colour purple
_exptl_crystal_density_diffrn 1.265
_exptl_crystal_description block
_exptl_crystal_F_000 1270
_exptl_crystal_size_max 0.20
_exptl_crystal_size_mid 0.10
_exptl_crystal_size_min 0.03
_refine_diff_density_max 0.529
_refine_diff_density_min -0.558
_refine_diff_density_rms 0.058
_refine_ls_abs_structure_details
;
 Flack x determined using 3870 quotients [(I+)-(I-)]/[(I+)+(I-)]
 (Parsons, Flack and Wagner, Acta Cryst. B69 (2013) 249-259).
;
_refine_ls_abs_structure_Flack 0.015(6)
_refine_ls_extinction_method none
_refine_ls_goodness_of_fit_ref 1.026
_refine_ls_hydrogen_treatment constr
_refine_ls_matrix_type full
_refine_ls_number_parameters 874
_refine_ls_number_reflns 14719
_refine_ls_number_restraints 313
_refine_ls_restrained_S_all 1.041
_refine_ls_R_factor_all 0.0549
_refine_ls_R_factor_gt 0.0425
_refine_ls_shift/su_max 0.000
_refine_ls_shift/su_mean 0.000
_refine_ls_structure_factor_coef Fsqd
_refine_ls_weighting_details 'w=1/[\s^2^(Fo^2^)+(0.0424P)^2^+0.4059P] where P=(Fo^2^+2Fc^2^)/3'
_refine_ls_weighting_scheme calc
_refine_ls_wR_factor_gt 0.0943
_refine_ls_wR_factor_ref 0.1005
_reflns_Friedel_coverage 0.521
_reflns_Friedel_fraction_full 0.707
_reflns_Friedel_fraction_max 0.544
_reflns_number_gt 12412
_reflns_number_total 14719
_reflns_threshold_expression 'I > 2\s(I)'
_cod_data_source_file ic501883z_si_008.cif
_cod_data_source_block mo_c242_0m
_cod_depositor_comments
;
The following automatic conversions were performed:

'_symmetry_cell_setting' value 'Monoclinic' changed to 'monoclinic'
according to
/home/saulius/struct/COD-crude-data--automatic-downloads/rss-feeds/ACS/lib/dictionaries/cif_core.dic
dictionary named 'cif_core.dic' version 2.4.2 from 2011-04-26.

Automatic conversion script
Id: cif_fix_values 2827 2014-09-09 07:05:25Z andrius 

 Adding full bibliography for 4341366--4341372.cif.
;
_cod_original_sg_symbol_H-M P2(1)
_cod_database_code 4341370
_shelx_space_group_comment
;
The symmetry employed for this shelxl refinement is uniquely defined
by the following loop, which should always be used as a source of
symmetry information in preference to the above space-group names.
They are only intended as comments.
;
_shelx_estimated_absorpt_t_min 0.928
_shelx_estimated_absorpt_t_max 0.989
_shelxl_version_number 2014-3

loop_
_space_group_symop_operation_xyz
'x, y, z'
'-x, y+1/2, -z'

loop_
_atom_site_label
_atom_site_type_symbol
_atom_site_fract_x
_atom_site_fract_y
_atom_site_fract_z
_atom_site_U_iso_or_equiv
_atom_site_adp_type
_atom_site_occupancy
_atom_site_site_symmetry_order
_atom_site_calc_flag
_atom_site_refinement_flags_posn
_atom_site_refinement_flags_adp
_atom_site_refinement_flags_occupancy
_atom_site_disorder_assembly
_atom_site_disorder_group
Co1 Co 0.32169(3) 0.59976(3) 0.71992(3) 0.02183(10) Uani 1 1 d . . . . .
N1 N 0.41856(17) 0.47542(18) 0.75696(15) 0.0183(5) Uani 1 1 d . . . . .
O1 O 0.20291(15) 0.52597(17) 0.71882(15) 0.0257(5) Uani 1 1 d . . . . .
O2 O 0.36380(15) 0.62259(17) 0.62341(14) 0.0281(5) Uani 1 1 d . . . . .
O3 O 0.38365(14) 0.67071(15) 0.82113(13) 0.0208(4) Uani 1 1 d . . . . .
C1 C 0.3724(2) 0.4040(2) 0.79985(19) 0.0201(6) Uani 1 1 d . . . . .
H1A H 0.3632 0.4364 0.8486 0.024 Uiso 1 1 calc R U . . .
H1B H 0.4185 0.3481 0.8189 0.024 Uiso 1 1 calc R U . . .
C2 C 0.4320(2) 0.4277(2) 0.68340(19) 0.0224(6) Uani 1 1 d . . . . .
H2A H 0.3661 0.4081 0.6468 0.027 Uiso 1 1 calc R U . . .
H2B H 0.4717 0.3671 0.7003 0.027 Uiso 1 1 calc R U . . .
C3 C 0.5158(2) 0.5083(2) 0.81213(18) 0.0179(6) Uani 1 1 d . . . . .
H3A H 0.5450 0.5561 0.7825 0.021 Uiso 1 1 calc R U . . .
H3B H 0.5608 0.4508 0.8259 0.021 Uiso 1 1 calc R U . . .
C4 C 0.2739(2) 0.3645(2) 0.74812(18) 0.0216(6) Uani 1 1 d . . . . .
C5 C 0.1940(2) 0.4286(2) 0.7146(2) 0.0229(6) Uani 1 1 d . . . . .
C6 C 0.0996(2) 0.3866(3) 0.6757(2) 0.0281(7) Uani 1 1 d . . . . .
C7 C 0.0902(2) 0.2844(3) 0.6670(2) 0.0299(8) Uani 1 1 d . . . . .
H7 H 0.0266 0.2574 0.6407 0.036 Uiso 1 1 calc R U . . .
C8 C 0.1698(3) 0.2213(2) 0.69498(19) 0.0266(7) Uani 1 1 d . . . . .
C9 C 0.2610(2) 0.2623(2) 0.73756(19) 0.0241(7) Uani 1 1 d . . . . .
H9 H 0.3159 0.2201 0.7601 0.029 Uiso 1 1 calc R U . . .
C10 C 0.0116(2) 0.4537(3) 0.6437(3) 0.0397(9) Uani 1 1 d . . . . .
H10A H -0.0474 0.4143 0.6173 0.060 Uiso 1 1 calc R U . . .
H10B H 0.0242 0.4994 0.6038 0.060 Uiso 1 1 calc R U . . .
H10C H 0.0008 0.4910 0.6890 0.060 Uiso 1 1 calc R U . . .
C11 C 0.1592(3) 0.1119(3) 0.6773(2) 0.0357(8) Uani 1 1 d . . . . .
H11A H 0.1914 0.0952 0.6360 0.054 Uiso 1 1 calc R U . . .
H11B H 0.0888 0.0947 0.6569 0.054 Uiso 1 1 calc R U . . .
H11C H 0.1907 0.0750 0.7275 0.054 Uiso 1 1 calc R U . . .
C12 C 0.4825(2) 0.4923(2) 0.63604(19) 0.0220(6) Uani 1 1 d . . . . .
C13 C 0.4442(2) 0.5862(2) 0.60851(18) 0.0228(6) Uani 1 1 d . . . . .
C14 C 0.4935(2) 0.6435(3) 0.56386(19) 0.0250(7) Uani 1 1 d . . . . .
C15 C 0.5774(2) 0.6058(3) 0.54807(18) 0.0261(6) Uani 1 1 d . . . . .
H15 H 0.6106 0.6454 0.5190 0.031 Uiso 1 1 calc R U . . .
C16 C 0.6138(2) 0.5130(3) 0.5731(2) 0.0262(7) Uani 1 1 d . . . . .
C17 C 0.5655(2) 0.4575(2) 0.61750(19) 0.0241(7) Uani 1 1 d . . . . .
H17 H 0.5900 0.3937 0.6357 0.029 Uiso 1 1 calc R U . . .
C18 C 0.4548(3) 0.7443(3) 0.5345(2) 0.0337(8) Uani 1 1 d . . . . .
H18A H 0.4991 0.7756 0.5078 0.051 Uiso 1 1 calc R U . . .
H18B H 0.4519 0.7843 0.5812 0.051 Uiso 1 1 calc R U . . .
H18C H 0.3882 0.7385 0.4955 0.051 Uiso 1 1 calc R U . . .
C19 C 0.7031(3) 0.4723(3) 0.5522(2) 0.0360(8) Uani 1 1 d . . . . .
H19A H 0.6880 0.4682 0.4928 0.054 Uiso 1 1 calc R U . . .
H19B H 0.7189 0.4065 0.5760 0.054 Uiso 1 1 calc R U . . .
H19C H 0.7601 0.5159 0.5744 0.054 Uiso 1 1 calc R U . . .
C20 C 0.5110(2) 0.5554(2) 0.89044(18) 0.0175(6) Uani 1 1 d . . . . .
C21 C 0.4470(2) 0.6354(2) 0.88923(19) 0.0192(6) Uani 1 1 d . . . . .
C22 C 0.4517(2) 0.6801(2) 0.9649(2) 0.0219(6) Uani 1 1 d . . . . .
C23 C 0.5157(2) 0.6437(2) 1.03673(19) 0.0241(6) Uani 1 1 d . . . . .
H23 H 0.5174 0.6747 1.0867 0.029 Uiso 1 1 calc R U . . .
C24 C 0.5776(2) 0.5637(2) 1.03885(19) 0.0226(6) Uani 1 1 d . . . . .
C25 C 0.5740(2) 0.5216(2) 0.9644(2) 0.0202(6) Uani 1 1 d . . . . .
H25 H 0.6163 0.4675 0.9639 0.024 Uiso 1 1 calc R U . . .
C26 C 0.3877(3) 0.7687(2) 0.9653(2) 0.0316(8) Uani 1 1 d . . . . .
H26A H 0.4181 0.8274 0.9498 0.047 Uiso 1 1 calc R U . . .
H26B H 0.3816 0.7777 1.0201 0.047 Uiso 1 1 calc R U . . .
H26C H 0.3217 0.7586 0.9262 0.047 Uiso 1 1 calc R U . . .
C27 C 0.6491(3) 0.5279(3) 1.1187(2) 0.0311(8) Uani 1 1 d . . . . .
H27A H 0.7076 0.5707 1.1343 0.047 Uiso 1 1 calc R U . . .
H27B H 0.6695 0.4603 1.1120 0.047 Uiso 1 1 calc R U . . .
H27C H 0.6164 0.5296 1.1614 0.047 Uiso 1 1 calc R U . . .
O4 O 0.2229(4) 0.7233(4) 0.6650(3) 0.0290(9) Uani 0.65 1 d D U P A 1
C28 C 0.2451(4) 0.8084(4) 0.6249(4) 0.0279(10) Uani 0.65 1 d D U P A 1
H28A H 0.2755 0.7897 0.5822 0.033 Uiso 0.65 1 calc R U P A 1
H28B H 0.2907 0.8531 0.6644 0.033 Uiso 0.65 1 calc R U P A 1
C29 C 0.1443(5) 0.8566(5) 0.5874(4) 0.0342(12) Uani 0.65 1 d D U P A 1
H29A H 0.1045 0.8209 0.5381 0.041 Uiso 0.65 1 calc R U P A 1
H29B H 0.1510 0.9264 0.5734 0.041 Uiso 0.65 1 calc R U P A 1
C30 C 0.0993(4) 0.8469(4) 0.6577(4) 0.0312(11) Uani 0.65 1 d D U P A 1
H30A H 0.1152 0.9053 0.6938 0.037 Uiso 0.65 1 calc R U P A 1
H30B H 0.0264 0.8394 0.6365 0.037 Uiso 0.65 1 calc R U P A 1
C31 C 0.1473(4) 0.7545(4) 0.7033(4) 0.0277(10) Uani 0.65 1 d D U P A 1
H31A H 0.1785 0.7690 0.7620 0.033 Uiso 0.65 1 calc R U P A 1
H31B H 0.0971 0.7021 0.6982 0.033 Uiso 0.65 1 calc R U P A 1
O4' O 0.2224(8) 0.7305(8) 0.6901(6) 0.0290(9) Uani 0.35 1 d D U P A 2
C28' C 0.2643(9) 0.8214(9) 0.6736(9) 0.049(2) Uani 0.35 1 d D U P A 2
H28C H 0.3275 0.8103 0.6614 0.059 Uiso 0.35 1 calc R U P A 2
H28D H 0.2756 0.8679 0.7198 0.059 Uiso 0.35 1 calc R U P A 2
C29' C 0.1853(9) 0.8573(13) 0.6003(9) 0.047(2) Uani 0.35 1 d D U P A 2
H29C H 0.1913 0.8260 0.5500 0.057 Uiso 0.35 1 calc R U P A 2
H29D H 0.1890 0.9297 0.5949 0.057 Uiso 0.35 1 calc R U P A 2
C30' C 0.0886(9) 0.8273(10) 0.6156(9) 0.052(2) Uani 0.35 1 d D U P A 2
H30C H 0.0362 0.8137 0.5636 0.063 Uiso 0.35 1 calc R U P A 2
H30D H 0.0651 0.8794 0.6456 0.063 Uiso 0.35 1 calc R U P A 2
C31' C 0.1164(8) 0.7337(10) 0.6673(9) 0.045(2) Uani 0.35 1 d D U P A 2
H31C H 0.0934 0.7374 0.7162 0.054 Uiso 0.35 1 calc R U P A 2
H31D H 0.0869 0.6747 0.6352 0.054 Uiso 0.35 1 calc R U P A 2
P1A P 0.83540(5) 0.78903(5) 0.76278(5) 0.01697(15) Uani 1 1 d . . . . .
P2A P 0.91147(5) 0.63706(5) 0.88587(5) 0.01605(15) Uani 1 1 d . . . . .
N1A N 0.89248(18) 0.69148(19) 0.80041(16) 0.0213(5) Uani 1 1 d . . . . .
C1A C 0.8062(2) 0.7817(2) 0.65381(18) 0.0201(6) Uani 1 1 d . . . . .
C2A C 0.8552(2) 0.7149(3) 0.6182(2) 0.0259(7) Uani 1 1 d . . . . .
H2A1 H 0.8997 0.6682 0.6509 0.031 Uiso 1 1 calc R U . . .
C3A C 0.8383(2) 0.7175(3) 0.5339(2) 0.0341(8) Uani 1 1 d . . . . .
H3A1 H 0.8717 0.6722 0.5093 0.041 Uiso 1 1 calc R U . . .
C4A C 0.7735(3) 0.7850(3) 0.4858(2) 0.0355(8) Uani 1 1 d . . . . .
H4A H 0.7638 0.7870 0.4287 0.043 Uiso 1 1 calc R U . . .
C5A C 0.7230(3) 0.8494(3) 0.5206(2) 0.0362(9) Uani 1 1 d . . . . .
H5A H 0.6767 0.8943 0.4872 0.043 Uiso 1 1 calc R U . . .
C6A C 0.7396(2) 0.8488(3) 0.6045(2) 0.0279(7) Uani 1 1 d . . . . .
H6A H 0.7056 0.8941 0.6285 0.033 Uiso 1 1 calc R U . . .
C7A C 0.9123(2) 0.8966(2) 0.79204(19) 0.0210(6) Uani 1 1 d . . . . .
C8A C 1.0146(2) 0.8846(3) 0.8292(2) 0.0268(7) Uani 1 1 d . . . . .
H8A H 1.0416 0.8207 0.8437 0.032 Uiso 1 1 calc R U . . .
C9A C 1.0759(3) 0.9663(3) 0.8445(2) 0.0365(9) Uani 1 1 d . . . . .
H9A H 1.1452 0.9582 0.8696 0.044 Uiso 1 1 calc R U . . .
C10A C 1.0376(3) 1.0592(3) 0.8237(2) 0.0381(9) Uani 1 1 d . . . . .
H10D H 1.0805 1.1146 0.8343 0.046 Uiso 1 1 calc R U . . .
C11A C 0.9372(3) 1.0722(3) 0.7876(2) 0.0380(9) Uani 1 1 d . . . . .
H11D H 0.9110 1.1365 0.7737 0.046 Uiso 1 1 calc R U . . .
C12A C 0.8744(3) 0.9911(2) 0.7717(2) 0.0297(7) Uani 1 1 d . . . . .
H12A H 0.8053 1.0001 0.7467 0.036 Uiso 1 1 calc R U . . .
C13A C 0.7212(2) 0.8106(2) 0.78545(18) 0.0181(6) Uani 1 1 d . . . . .
C14A C 0.7163(2) 0.8718(2) 0.84850(19) 0.0213(6) Uani 1 1 d . . . . .
H14A H 0.7734 0.9073 0.8790 0.026 Uiso 1 1 calc R U . . .
C15A C 0.6276(2) 0.8812(2) 0.8670(2) 0.0251(7) Uani 1 1 d . . . . .
H15A H 0.6239 0.9233 0.9101 0.030 Uiso 1 1 calc R U . . .
C16A C 0.5453(2) 0.8292(2) 0.8227(2) 0.0252(7) Uani 1 1 d . . . . .
H16A H 0.4848 0.8359 0.8354 0.030 Uiso 1 1 calc R U . . .
C17A C 0.5498(2) 0.7675(2) 0.7600(2) 0.0255(7) Uani 1 1 d . . . . .
H17A H 0.4925 0.7322 0.7298 0.031 Uiso 1 1 calc R U . . .
C18A C 0.6380(2) 0.7570(2) 0.74125(19) 0.0220(6) Uani 1 1 d . . . . .
H18D H 0.6417 0.7139 0.6988 0.026 Uiso 1 1 calc R U . . .
C19A C 0.8748(2) 0.7029(2) 0.96281(18) 0.0174(6) Uani 1 1 d . . . . .
C20A C 0.7852(2) 0.6848(2) 0.9783(2) 0.0225(6) Uani 1 1 d . . . . .
H20A H 0.7419 0.6348 0.9491 0.027 Uiso 1 1 calc R U . . .
C21A C 0.7597(2) 0.7403(2) 1.0367(2) 0.0286(7) Uani 1 1 d . . . . .
H21A H 0.6985 0.7282 1.0471 0.034 Uiso 1 1 calc R U . . .
C22A C 0.8222(3) 0.8129(2) 1.0799(2) 0.0292(7) Uani 1 1 d . . . . .
H22A H 0.8050 0.8491 1.1210 0.035 Uiso 1 1 calc R U . . .
C23A C 0.9098(2) 0.8327(2) 1.0631(2) 0.0272(7) Uani 1 1 d . . . . .
H23A H 0.9521 0.8839 1.0917 0.033 Uiso 1 1 calc R U . . .
C24A C 0.9360(2) 0.7785(2) 1.00513(19) 0.0208(6) Uani 1 1 d . . . . .
H24A H 0.9962 0.7927 0.9938 0.025 Uiso 1 1 calc R U . . .
C25A C 1.04264(19) 0.6138(2) 0.92734(17) 0.0171(6) Uani 1 1 d . . . . .
C26A C 1.08823(19) 0.6033(2) 1.01078(17) 0.0189(5) Uani 1 1 d . . . . .
H26D H 1.0502 0.6085 1.0476 0.023 Uiso 1 1 calc R U . . .
C27A C 1.1891(2) 0.5854(2) 1.04014(19) 0.0229(6) Uani 1 1 d . . . . .
H27D H 1.2205 0.5792 1.0972 0.027 Uiso 1 1 calc R U . . .
C28A C 1.2443(2) 0.5765(2) 0.9867(2) 0.0276(7) Uani 1 1 d . . . . .
H28E H 1.3136 0.5647 1.0072 0.033 Uiso 1 1 calc R U . . .
C29A C 1.1991(2) 0.5846(3) 0.9033(2) 0.0292(7) Uani 1 1 d . . . . .
H29E H 1.2373 0.5771 0.8668 0.035 Uiso 1 1 calc R U . . .
C30A C 1.0988(2) 0.6036(3) 0.87308(18) 0.0223(6) Uani 1 1 d . . . . .
H30E H 1.0679 0.6097 0.8159 0.027 Uiso 1 1 calc R U . . .
C31A C 0.8523(2) 0.5187(2) 0.8709(2) 0.0201(6) Uani 1 1 d . . . . .
C32A C 0.8180(3) 0.4791(3) 0.7930(2) 0.0361(9) Uani 1 1 d . . . . .
H32A H 0.8188 0.5174 0.7470 0.043 Uiso 1 1 calc R U . . .
C33A C 0.7823(3) 0.3831(3) 0.7824(3) 0.0460(11) Uani 1 1 d . . . . .
H33A H 0.7613 0.3549 0.7293 0.055 Uiso 1 1 calc R U . . .
C34A C 0.7775(3) 0.3287(3) 0.8491(3) 0.0414(10) Uani 1 1 d . . . . .
H34A H 0.7510 0.2639 0.8414 0.050 Uiso 1 1 calc R U . . .
C35A C 0.8109(2) 0.3677(2) 0.9270(2) 0.0305(8) Uani 1 1 d . . . . .
H35A H 0.8068 0.3301 0.9725 0.037 Uiso 1 1 calc R U . . .
C36A C 0.8504(2) 0.4620(2) 0.9384(2) 0.0250(7) Uani 1 1 d . . . . .
H36A H 0.8761 0.4881 0.9920 0.030 Uiso 1 1 calc R U . . .
O1S O 0.3569(4) 0.6300(5) 0.2521(3) 0.0489(13) Uani 0.55 1 d D U P B 1
C1S C 0.4412(6) 0.6277(8) 0.2277(5) 0.0456(17) Uani 0.55 1 d D U P B 1
H1S1 H 0.4646 0.6953 0.2223 0.055 Uiso 0.55 1 calc R U P B 1
H1S2 H 0.4280 0.5937 0.1745 0.055 Uiso 0.55 1 calc R U P B 1
C2S C 0.5208(7) 0.5696(9) 0.2965(6) 0.0433(18) Uani 0.55 1 d D U P B 1
H2S1 H 0.5534 0.5180 0.2731 0.052 Uiso 0.55 1 calc R U P B 1
H2S2 H 0.5718 0.6144 0.3308 0.052 Uiso 0.55 1 calc R U P B 1
C3S C 0.4568(7) 0.5251(7) 0.3446(7) 0.0322(16) Uani 0.55 1 d D U P B 1
H3S1 H 0.4227 0.4644 0.3187 0.039 Uiso 0.55 1 calc R U P B 1
H3S2 H 0.4955 0.5113 0.4020 0.039 Uiso 0.55 1 calc R U P B 1
C4S C 0.3857(5) 0.6093(7) 0.3378(4) 0.0393(14) Uani 0.55 1 d D U P B 1
H4S1 H 0.3281 0.5897 0.3556 0.047 Uiso 0.55 1 calc R U P B 1
H4S2 H 0.4188 0.6667 0.3704 0.047 Uiso 0.55 1 calc R U P B 1
O1S' O 0.3637(6) 0.5488(7) 0.3331(5) 0.070(2) Uani 0.45 1 d D U P C 2
C1S' C 0.4599(10) 0.5021(13) 0.3548(13) 0.062(3) Uani 0.45 1 d D U P C 2
H1S3 H 0.4525 0.4341 0.3332 0.074 Uiso 0.45 1 calc R U P C 2
H1S4 H 0.4870 0.4983 0.4150 0.074 Uiso 0.45 1 calc R U P C 2
C2S' C 0.5314(12) 0.5573(13) 0.3217(9) 0.064(3) Uani 0.45 1 d D U P C 2
H2S3 H 0.5658 0.5127 0.2935 0.077 Uiso 0.45 1 calc R U P C 2
H2S4 H 0.5813 0.5934 0.3653 0.077 Uiso 0.45 1 calc R U P C 2
C3S' C 0.4600(10) 0.6293(12) 0.2604(8) 0.077(3) Uani 0.45 1 d D U P C 2
H3S3 H 0.4929 0.6931 0.2581 0.092 Uiso 0.45 1 calc R U P C 2
H3S4 H 0.4373 0.6007 0.2048 0.092 Uiso 0.45 1 calc R U P C 2
C4S' C 0.3737(11) 0.6422(9) 0.2951(10) 0.073(3) Uani 0.45 1 d D U P C 2
H4S3 H 0.3876 0.6959 0.3359 0.088 Uiso 0.45 1 calc R U P C 2
H4S4 H 0.3120 0.6581 0.2511 0.088 Uiso 0.45 1 calc R U P C 2
N1T N 0.1855(9) 0.6984(8) 0.3916(7) 0.060(2) Uani 0.55 1 d D U P D 2
C1T C 0.1666(8) 0.6473(9) 0.4373(7) 0.048(2) Uani 0.55 1 d D U P D 2
C2T C 0.1365(7) 0.5816(8) 0.4940(6) 0.052(2) Uani 0.55 1 d D U P D 2
H2T4 H 0.0898 0.5294 0.4679 0.079 Uiso 0.55 1 d R U P D 2
H2T5 H 0.0998 0.6420 0.4968 0.079 Uiso 0.55 1 d R U P D 2
H2T6 H 0.1745 0.5611 0.5493 0.079 Uiso 0.55 1 d R U P D 2
N1T' N 0.1871(10) 0.7338(8) 0.3796(8) 0.056(3) Uani 0.45 1 d D U P D 2
C1T' C 0.1791(13) 0.6691(10) 0.4198(10) 0.053(3) Uani 0.45 1 d D U P D 2
C2T' C 0.1667(9) 0.5906(9) 0.4753(8) 0.060(3) Uani 0.45 1 d D U P D 2
H2T1 H 0.2344 0.5755 0.5092 0.090 Uiso 0.45 1 d R U P D 2
H2T2 H 0.1627 0.6599 0.4589 0.090 Uiso 0.45 1 d R U P D 2
H2T3 H 0.1493 0.5488 0.4266 0.090 Uiso 0.45 1 d R U P D 2

loop_
_atom_site_aniso_label
_atom_site_aniso_U_11
_atom_site_aniso_U_22
_atom_site_aniso_U_33
_atom_site_aniso_U_23
_atom_site_aniso_U_13
_atom_site_aniso_U_12
Co1 0.01642(18) 0.0227(2) 0.0249(2) 0.00296(18) 0.00408(16) -0.00060(18)
N1 0.0153(12) 0.0199(12) 0.0180(13) -0.0001(10) 0.0027(10) -0.0041(10)
O1 0.0163(10) 0.0276(12) 0.0323(13) -0.0029(10) 0.0061(9) -0.0029(9)
O2 0.0223(10) 0.0352(14) 0.0260(12) 0.0088(10) 0.0062(9) 0.0033(10)
O3 0.0203(10) 0.0179(10) 0.0243(12) 0.0021(9) 0.0070(9) 0.0014(9)
C1 0.0220(15) 0.0203(14) 0.0174(15) -0.0002(11) 0.0048(12) -0.0045(12)
C2 0.0265(16) 0.0232(15) 0.0167(15) -0.0033(12) 0.0055(13) -0.0057(13)
C3 0.0158(13) 0.0184(13) 0.0197(15) -0.0023(11) 0.0057(12) 0.0006(11)
C4 0.0257(15) 0.0231(15) 0.0168(15) -0.0022(12) 0.0076(13) -0.0080(13)
C5 0.0217(15) 0.0279(16) 0.0197(16) -0.0025(12) 0.0072(13) -0.0061(13)
C6 0.0207(16) 0.0362(19) 0.0273(19) -0.0036(15) 0.0069(14) -0.0076(14)
C7 0.0274(17) 0.0379(19) 0.0237(17) -0.0037(15) 0.0065(14) -0.0207(16)
C8 0.0380(18) 0.0261(16) 0.0165(16) 0.0001(13) 0.0095(14) -0.0113(15)
C9 0.0311(17) 0.0231(15) 0.0184(16) 0.0013(12) 0.0081(13) -0.0063(13)
C10 0.0199(17) 0.045(2) 0.049(2) -0.0015(19) 0.0029(16) -0.0058(16)
C11 0.048(2) 0.0302(19) 0.0269(18) -0.0013(15) 0.0087(15) -0.0182(17)
C12 0.0222(15) 0.0266(16) 0.0156(15) -0.0043(12) 0.0034(12) -0.0081(13)
C13 0.0196(14) 0.0301(17) 0.0147(14) -0.0010(12) -0.0008(11) -0.0048(13)
C14 0.0246(15) 0.0299(16) 0.0163(15) -0.0002(13) -0.0002(12) -0.0084(14)
C15 0.0264(15) 0.0358(17) 0.0154(14) -0.0006(14) 0.0053(12) -0.0091(16)
C16 0.0266(16) 0.0348(18) 0.0164(16) -0.0056(13) 0.0056(13) -0.0060(15)
C17 0.0257(16) 0.0254(16) 0.0192(16) -0.0064(12) 0.0040(13) -0.0038(13)
C18 0.0373(19) 0.0358(19) 0.0259(19) 0.0118(15) 0.0064(15) 0.0007(16)
C19 0.0330(18) 0.045(2) 0.033(2) -0.0075(17) 0.0152(16) -0.0044(17)
C20 0.0139(13) 0.0166(13) 0.0223(16) -0.0038(11) 0.0060(12) -0.0053(11)
C21 0.0163(13) 0.0146(12) 0.0279(16) -0.0022(12) 0.0088(12) -0.0054(11)
C22 0.0213(15) 0.0160(14) 0.0308(18) -0.0040(12) 0.0118(13) -0.0047(12)
C23 0.0298(16) 0.0217(15) 0.0241(16) -0.0102(13) 0.0129(13) -0.0105(14)
C24 0.0209(14) 0.0244(15) 0.0202(16) -0.0045(12) 0.0026(12) -0.0097(13)
C25 0.0151(13) 0.0158(13) 0.0296(17) -0.0017(12) 0.0068(12) -0.0033(11)
C26 0.0416(19) 0.0213(16) 0.040(2) -0.0043(14) 0.0236(17) 0.0006(15)
C27 0.0341(18) 0.0312(18) 0.0215(18) -0.0022(14) -0.0014(14) -0.0072(15)
O4 0.0287(12) 0.0332(14) 0.029(2) 0.0097(18) 0.0154(16) 0.0072(11)
C28 0.031(2) 0.027(2) 0.031(2) 0.0085(19) 0.0182(19) 0.0010(19)
C29 0.041(3) 0.029(2) 0.034(3) 0.0065(19) 0.014(2) 0.011(2)
C30 0.038(2) 0.028(2) 0.035(2) 0.004(2) 0.022(2) 0.0088(19)
C31 0.030(2) 0.030(2) 0.028(2) 0.0057(19) 0.0153(19) 0.0061(19)
O4' 0.0287(12) 0.0332(14) 0.029(2) 0.0097(18) 0.0154(16) 0.0072(11)
C28' 0.044(3) 0.043(3) 0.055(4) 0.007(3) 0.006(3) -0.002(3)
C29' 0.046(4) 0.047(4) 0.048(4) 0.013(3) 0.014(3) -0.002(3)
C30' 0.045(3) 0.050(4) 0.056(4) 0.016(3) 0.006(3) 0.000(3)
C31' 0.037(3) 0.049(4) 0.050(4) 0.014(3) 0.015(3) 0.003(3)
P1A 0.0170(3) 0.0179(3) 0.0146(4) 0.0016(3) 0.0026(3) -0.0017(3)
P2A 0.0146(3) 0.0164(3) 0.0168(4) 0.0014(3) 0.0041(3) -0.0008(3)
N1A 0.0227(13) 0.0227(13) 0.0182(14) 0.0022(10) 0.0057(11) -0.0002(11)
C1A 0.0177(13) 0.0262(15) 0.0162(14) 0.0020(12) 0.0047(11) -0.0044(12)
C2A 0.0234(15) 0.0312(17) 0.0212(17) -0.0002(13) 0.0038(13) 0.0034(14)
C3A 0.0313(18) 0.050(2) 0.0235(18) -0.0062(16) 0.0129(15) 0.0053(17)
C4A 0.0372(19) 0.054(2) 0.0175(16) 0.0008(16) 0.0109(15) 0.0041(19)
C5A 0.0364(19) 0.051(2) 0.0193(18) 0.0099(16) 0.0057(15) 0.0081(18)
C6A 0.0293(17) 0.0363(19) 0.0187(16) 0.0050(14) 0.0083(14) 0.0075(15)
C7A 0.0234(15) 0.0239(15) 0.0152(15) -0.0006(12) 0.0050(12) -0.0074(13)
C8A 0.0250(16) 0.0340(18) 0.0237(17) -0.0034(14) 0.0106(14) -0.0064(14)
C9A 0.0275(18) 0.054(2) 0.032(2) -0.0090(17) 0.0145(16) -0.0196(18)
C10A 0.047(2) 0.040(2) 0.033(2) -0.0113(16) 0.0216(18) -0.0262(18)
C11A 0.061(2) 0.0260(17) 0.0282(19) 0.0002(14) 0.0158(18) -0.0133(17)
C12A 0.0361(19) 0.0228(16) 0.0275(19) 0.0029(13) 0.0053(15) -0.0060(15)
C13A 0.0197(14) 0.0186(14) 0.0152(14) 0.0028(11) 0.0039(11) 0.0003(11)
C14A 0.0212(15) 0.0194(14) 0.0205(16) -0.0010(12) 0.0019(12) -0.0009(12)
C15A 0.0312(17) 0.0181(14) 0.0287(18) -0.0016(13) 0.0130(14) 0.0038(13)
C16A 0.0291(16) 0.0239(15) 0.0268(18) 0.0057(13) 0.0147(14) 0.0013(14)
C17A 0.0224(15) 0.0283(17) 0.0262(17) -0.0010(13) 0.0077(13) -0.0078(13)
C18A 0.0213(15) 0.0247(15) 0.0202(16) -0.0009(12) 0.0066(13) -0.0035(12)
C19A 0.0180(14) 0.0179(13) 0.0171(15) 0.0032(11) 0.0065(12) 0.0012(11)
C20A 0.0173(14) 0.0205(15) 0.0308(18) 0.0051(12) 0.0090(13) -0.0016(12)
C21A 0.0271(17) 0.0252(16) 0.041(2) 0.0089(14) 0.0217(16) 0.0046(14)
C22A 0.0401(19) 0.0198(15) 0.036(2) 0.0008(13) 0.0236(16) 0.0049(14)
C23A 0.0338(18) 0.0214(15) 0.0288(18) -0.0032(13) 0.0133(15) -0.0027(14)
C24A 0.0214(14) 0.0213(14) 0.0219(15) 0.0029(12) 0.0097(12) -0.0003(12)
C25A 0.0166(12) 0.0162(14) 0.0197(14) 0.0019(11) 0.0073(11) -0.0002(11)
C26A 0.0216(13) 0.0179(12) 0.0182(14) 0.0003(12) 0.0073(11) 0.0003(13)
C27A 0.0243(14) 0.0185(15) 0.0217(15) 0.0042(12) 0.0007(12) -0.0016(12)
C28A 0.0154(14) 0.0287(17) 0.038(2) 0.0107(14) 0.0066(13) 0.0013(12)
C29A 0.0236(15) 0.0333(19) 0.0365(19) 0.0089(15) 0.0176(14) 0.0049(14)
C30A 0.0223(13) 0.0238(14) 0.0217(15) 0.0034(14) 0.0080(12) -0.0003(14)
C31A 0.0127(13) 0.0187(14) 0.0269(17) 0.0006(12) 0.0029(12) 0.0000(11)
C32A 0.041(2) 0.0267(17) 0.028(2) 0.0011(15) -0.0086(16) -0.0043(16)
C33A 0.048(2) 0.0275(19) 0.041(2) -0.0025(17) -0.0183(19) -0.0078(18)
C34A 0.0245(18) 0.0198(16) 0.063(3) 0.0030(17) -0.0123(17) -0.0074(14)
C35A 0.0177(15) 0.0206(15) 0.054(2) 0.0113(15) 0.0113(15) 0.0019(13)
C36A 0.0230(16) 0.0204(15) 0.0337(19) 0.0019(13) 0.0119(14) -0.0007(13)
O1S 0.047(3) 0.054(3) 0.039(3) -0.002(2) 0.003(2) 0.010(2)
C1S 0.043(3) 0.051(4) 0.036(3) 0.005(3) 0.003(3) -0.014(3)
C2S 0.025(3) 0.056(4) 0.045(4) -0.005(3) 0.003(3) -0.005(3)
C3S 0.027(3) 0.043(4) 0.025(3) -0.010(3) 0.006(2) 0.004(3)
C4S 0.039(3) 0.043(3) 0.034(3) -0.015(3) 0.007(2) 0.007(3)
O1S' 0.069(4) 0.064(4) 0.065(5) 0.004(4) 0.004(3) 0.002(4)
C1S' 0.062(5) 0.064(5) 0.053(5) -0.005(4) 0.010(4) -0.001(4)
C2S' 0.068(5) 0.065(5) 0.051(6) -0.005(5) 0.006(4) -0.012(4)
C3S' 0.088(6) 0.066(5) 0.063(6) 0.004(5) 0.004(5) -0.016(5)
C4S' 0.081(5) 0.062(5) 0.063(6) 0.002(5) 0.000(5) -0.005(4)
N1T 0.050(4) 0.065(5) 0.058(4) 0.003(4) 0.009(3) 0.000(4)
C1T 0.040(3) 0.055(4) 0.045(4) -0.006(3) 0.008(3) 0.008(3)
C2T 0.053(4) 0.053(4) 0.046(4) -0.003(3) 0.007(3) 0.006(3)
N1T' 0.050(4) 0.052(4) 0.059(4) -0.003(3) 0.005(3) 0.001(4)
C1T' 0.046(4) 0.049(4) 0.056(4) -0.002(3) 0.003(4) 0.002(4)
C2T' 0.057(5) 0.050(4) 0.061(5) -0.001(4) -0.001(4) -0.006(4)

loop_
_atom_type_symbol
_atom_type_description
_atom_type_scat_dispersion_real
_atom_type_scat_dispersion_imag
_atom_type_scat_source
C C 0.0033 0.0016 'International Tables Vol C Tables 4.2.6.8 and 6.1.1.4'
H H 0.0000 0.0000 'International Tables Vol C Tables 4.2.6.8 and 6.1.1.4'
N N 0.0061 0.0033 'International Tables Vol C Tables 4.2.6.8 and 6.1.1.4'
O O 0.0106 0.0060 'International Tables Vol C Tables 4.2.6.8 and 6.1.1.4'
Co Co 0.3494 0.9721 'International Tables Vol C Tables 4.2.6.8 and 6.1.1.4'
P P 0.1023 0.0942 'International Tables Vol C Tables 4.2.6.8 and 6.1.1.4'

loop_
_geom_angle_atom_site_label_1
_geom_angle_atom_site_label_2
_geom_angle_atom_site_label_3
_geom_angle
O3 Co1 O2 120.64(9)
O3 Co1 O1 114.54(9)
O2 Co1 O1 123.92(10)
O3 Co1 N1 92.89(9)
O2 Co1 N1 92.56(9)
O1 Co1 N1 94.00(9)
O3 Co1 O4 93.49(14)
O2 Co1 O4 80.37(12)
O1 Co1 O4 87.37(15)
N1 Co1 O4 172.23(12)
O3 Co1 O4' 83.8(3)
O2 Co1 O4' 90.7(2)
O1 Co1 O4' 85.7(3)
N1 Co1 O4' 176.3(2)
C2 N1 C3 110.0(2)
C2 N1 C1 109.1(2)
C3 N1 C1 110.0(2)
C2 N1 Co1 109.04(19)
C3 N1 Co1 109.76(18)
C1 N1 Co1 108.89(17)
C5 O1 Co1 125.4(2)
C13 O2 Co1 127.07(19)
C21 O3 Co1 127.44(19)
N1 C1 C4 114.1(2)
N1 C2 C12 114.1(2)
N1 C3 C20 114.3(2)
C9 C4 C5 120.2(3)
C9 C4 C1 119.3(3)
C5 C4 C1 120.5(3)
O1 C5 C4 122.9(3)
O1 C5 C6 119.1(3)
C4 C5 C6 118.0(3)
C7 C6 C5 119.7(3)
C7 C6 C10 121.3(3)
C5 C6 C10 119.0(3)
C8 C7 C6 122.5(3)
C7 C8 C9 117.6(3)
C7 C8 C11 121.2(3)
C9 C8 C11 121.2(3)
C8 C9 C4 121.8(3)
C17 C12 C13 119.7(3)
C17 C12 C2 119.7(3)
C13 C12 C2 120.5(3)
O2 C13 C12 122.2(3)
O2 C13 C14 119.3(3)
C12 C13 C14 118.5(3)
C15 C14 C13 119.5(3)
C15 C14 C18 120.9(3)
C13 C14 C18 119.5(3)
C16 C15 C14 122.3(3)
C15 C16 C17 117.8(3)
C15 C16 C19 121.1(3)
C17 C16 C19 121.0(3)
C16 C17 C12 122.1(3)
C25 C20 C21 119.9(3)
C25 C20 C3 119.0(3)
C21 C20 C3 121.0(3)
O3 C21 C20 123.3(3)
O3 C21 C22 119.0(3)
C20 C21 C22 117.7(3)
C23 C22 C21 120.1(3)
C23 C22 C26 120.8(3)
C21 C22 C26 119.0(3)
C22 C23 C24 122.7(3)
C25 C24 C23 116.8(3)
C25 C24 C27 122.0(3)
C23 C24 C27 121.1(3)
C24 C25 C20 122.7(3)
C28 O4 C31 106.1(4)
C28 O4 Co1 128.2(4)
C31 O4 Co1 118.6(3)
O4 C28 C29 103.7(4)
C28 C29 C30 100.9(5)
C31 C30 C29 104.5(4)
O4 C31 C30 106.0(4)
C31' O4' C28' 112.5(10)
C31' O4' Co1 128.5(8)
C28' O4' Co1 117.5(8)
O4' C28' C29' 101.5(10)
C28' C29' C30' 104.5(10)
C29' C30' C31' 103.6(10)
O4' C31' C30' 104.2(10)
N1A P1A C1A 107.91(14)
N1A P1A C13A 115.38(13)
C1A P1A C13A 107.31(13)
N1A P1A C7A 112.01(14)
C1A P1A C7A 105.35(14)
C13A P1A C7A 108.30(14)
N1A P2A C31A 110.06(14)
N1A P2A C19A 116.22(14)
C31A P2A C19A 108.90(14)
N1A P2A C25A 108.14(13)
C31A P2A C25A 106.20(13)
C19A P2A C25A 106.81(13)
P1A N1A P2A 133.40(17)
C2A C1A C6A 119.5(3)
C2A C1A P1A 120.5(2)
C6A C1A P1A 119.8(2)
C1A C2A C3A 119.3(3)
C4A C3A C2A 120.7(3)
C5A C4A C3A 120.1(3)
C4A C5A C6A 120.0(3)
C5A C6A C1A 120.3(3)
C12A C7A C8A 119.1(3)
C12A C7A P1A 121.6(2)
C8A C7A P1A 119.0(3)
C9A C8A C7A 119.6(3)
C10A C9A C8A 120.7(3)
C9A C10A C11A 120.4(3)
C10A C11A C12A 119.8(4)
C11A C12A C7A 120.5(3)
C14A C13A C18A 120.3(3)
C14A C13A P1A 122.0(2)
C18A C13A P1A 117.6(2)
C13A C14A C15A 119.8(3)
C16A C15A C14A 119.8(3)
C15A C16A C17A 120.6(3)
C16A C17A C18A 120.1(3)
C17A C18A C13A 119.3(3)
C20A C19A C24A 119.1(3)
C20A C19A P2A 122.4(2)
C24A C19A P2A 118.4(2)
C21A C20A C19A 119.6(3)
C22A C21A C20A 120.8(3)
C21A C22A C23A 119.7(3)
C24A C23A C22A 120.2(3)
C23A C24A C19A 120.6(3)
C26A C25A C30A 119.8(3)
C26A C25A P2A 121.7(2)
C30A C25A P2A 118.5(2)
C27A C26A C25A 119.9(3)
C28A C27A C26A 120.2(3)
C27A C28A C29A 120.3(3)
C30A C29A C28A 120.2(3)
C29A C30A C25A 119.6(3)
C32A C31A C36A 119.8(3)
C32A C31A P2A 119.8(3)
C36A C31A P2A 120.0(2)
C31A C32A C33A 119.8(4)
C34A C33A C32A 120.0(4)
C35A C34A C33A 120.6(3)
C34A C35A C36A 119.7(3)
C35A C36A C31A 120.0(3)
C1S O1S C4S 107.8(5)
O1S C1S C2S 105.7(6)
C3S C2S C1S 101.5(6)
C4S C3S C2S 98.6(7)
O1S C4S C3S 101.7(6)
C1S' O1S' C4S' 106.6(11)
O1S' C1S' C2S' 112.0(12)
C1S' C2S' C3S' 101.2(11)
C4S' C3S' C2S' 103.8(12)
O1S' C4S' C3S' 106.0(11)
N1T' N1T C1T' 151(4)
N1T' N1T C1T 151(3)
C1T' N1T C1T 5(2)
C2T' C1T N1T 163.0(16)
C2T' C1T C2T 19.2(9)
N1T C1T C2T 176.9(11)
C2T' C1T N1T' 169.8(15)
N1T C1T N1T' 9.1(10)
C2T C1T N1T' 169.7(11)
C2T' C2T C1T 32.5(15)
C2T' C2T C1T' 31.8(15)
C1T C2T C1T' 1.1(9)
N1T N1T' C1T' 16(2)
N1T N1T' C1T 20(2)
C1T' N1T' C1T 5.3(12)
N1T C1T' N1T' 12.7(19)
N1T C1T' C2T' 171(3)
N1T' C1T' C2T' 176.0(18)
N1T C1T' C2T 170(3)
N1T' C1T' C2T 164.0(16)
C2T' C1T' C2T 12.8(7)
C2T C2T' C1T 128(2)
C2T C2T' C1T' 135(2)
C1T C2T' C1T' 7.3(13)

loop_
_geom_bond_atom_site_label_1
_geom_bond_atom_site_label_2
_geom_bond_distance
Co1 O3 1.949(2)
Co1 O2 1.950(2)
Co1 O1 1.953(2)
Co1 N1 2.147(3)
Co1 O4 2.204(6)
Co1 O4' 2.226(11)
N1 C2 1.483(4)
N1 C3 1.484(4)
N1 C1 1.484(4)
O1 C5 1.329(4)
O2 C13 1.335(4)
O3 C21 1.329(4)
C1 C4 1.507(4)
C2 C12 1.515(4)
C3 C20 1.511(4)
C4 C9 1.404(4)
C4 C5 1.405(5)
C5 C6 1.419(4)
C6 C7 1.398(5)
C6 C10 1.507(5)
C7 C8 1.381(5)
C8 C9 1.392(5)
C8 C11 1.515(5)
C12 C17 1.391(4)
C12 C13 1.410(5)
C13 C14 1.416(4)
C14 C15 1.393(4)
C14 C18 1.503(5)
C15 C16 1.382(5)
C16 C17 1.390(4)
C16 C19 1.520(5)
C20 C25 1.390(4)
C20 C21 1.411(4)
C21 C22 1.418(4)
C22 C23 1.382(5)
C22 C26 1.508(4)
C23 C24 1.390(4)
C24 C25 1.389(4)
C24 C27 1.517(5)
O4 C28 1.428(6)
O4 C31 1.480(6)
C28 C29 1.524(7)
C29 C30 1.531(7)
C30 C31 1.526(7)
O4' C31' 1.433(10)
O4' C28' 1.434(10)
C28' C29' 1.490(11)
C29' C30' 1.526(11)
C30' C31' 1.534(11)
P1A N1A 1.584(3)
P1A C1A 1.794(3)
P1A C13A 1.798(3)
P1A C7A 1.800(3)
P2A N1A 1.593(3)
P2A C31A 1.795(3)
P2A C19A 1.799(3)
P2A C25A 1.804(3)
C1A C2A 1.392(4)
C1A C6A 1.396(4)
C2A C3A 1.395(5)
C3A C4A 1.381(5)
C4A C5A 1.375(5)
C5A C6A 1.390(5)
C7A C12A 1.394(5)
C7A C8A 1.405(4)
C8A C9A 1.384(5)
C9A C10A 1.378(6)
C10A C11A 1.379(6)
C11A C12A 1.389(5)
C13A C14A 1.384(4)
C13A C18A 1.397(4)
C14A C15A 1.392(4)
C15A C16A 1.378(5)
C16A C17A 1.382(5)
C17A C18A 1.389(4)
C19A C20A 1.394(4)
C19A C24A 1.398(4)
C20A C21A 1.388(5)
C21A C22A 1.381(5)
C22A C23A 1.383(4)
C23A C24A 1.378(4)
C25A C26A 1.390(4)
C25A C30A 1.404(4)
C26A C27A 1.384(4)
C27A C28A 1.379(4)
C28A C29A 1.385(5)
C29A C30A 1.381(4)
C31A C32A 1.387(5)
C31A C36A 1.399(4)
C32A C33A 1.389(5)
C33A C34A 1.384(6)
C34A C35A 1.383(6)
C35A C36A 1.388(5)
O1S C1S 1.380(8)
O1S C4S 1.433(8)
C1S C2S 1.574(9)
C2S C3S 1.525(8)
C3S C4S 1.505(9)
O1S' C1S' 1.445(11)
O1S' C4S' 1.453(10)
C1S' C2S' 1.505(11)
C2S' C3S' 1.563(11)
C3S' C4S' 1.524(11)
N1T N1T' 0.527(12)
N1T C1T' 0.654(14)
N1T C1T 1.138(7)
C1T C2T' 1.011(14)
C1T C2T 1.477(8)
C1T N1T' 1.619(14)
C2T C2T' 0.619(12)
C2T C1T' 1.966(15)
N1T' C1T' 1.145(8)
C1T' C2T' 1.476(9)

loop_
_geom_torsion_atom_site_label_1
_geom_torsion_atom_site_label_2
_geom_torsion_atom_site_label_3
_geom_torsion_atom_site_label_4
_geom_torsion
C2 N1 C1 C4 -58.1(3)
C3 N1 C1 C4 -178.8(2)
Co1 N1 C1 C4 60.9(3)
C3 N1 C2 C12 -56.9(3)
C1 N1 C2 C12 -177.7(3)
Co1 N1 C2 C12 63.5(3)
C2 N1 C3 C20 -178.3(2)
C1 N1 C3 C20 -58.1(3)
Co1 N1 C3 C20 61.7(3)
N1 C1 C4 C9 123.7(3)
N1 C1 C4 C5 -59.9(4)
Co1 O1 C5 C4 31.5(4)
Co1 O1 C5 C6 -149.5(2)
C9 C4 C5 O1 -176.3(3)
C1 C4 C5 O1 7.3(5)
C9 C4 C5 C6 4.6(4)
C1 C4 C5 C6 -171.7(3)
O1 C5 C6 C7 176.6(3)
C4 C5 C6 C7 -4.4(5)
O1 C5 C6 C10 -2.6(5)
C4 C5 C6 C10 176.5(3)
C5 C6 C7 C8 0.1(5)
C10 C6 C7 C8 179.3(3)
C6 C7 C8 C9 3.8(5)
C6 C7 C8 C11 -173.9(3)
C7 C8 C9 C4 -3.5(5)
C11 C8 C9 C4 174.2(3)
C5 C4 C9 C8 -0.7(5)
C1 C4 C9 C8 175.7(3)
N1 C2 C12 C17 127.0(3)
N1 C2 C12 C13 -54.9(4)
Co1 O2 C13 C12 33.1(4)
Co1 O2 C13 C14 -146.7(2)
C17 C12 C13 O2 178.9(3)
C2 C12 C13 O2 0.8(4)
C17 C12 C13 C14 -1.3(4)
C2 C12 C13 C14 -179.4(3)
O2 C13 C14 C15 -179.9(3)
C12 C13 C14 C15 0.3(4)
O2 C13 C14 C18 0.4(4)
C12 C13 C14 C18 -179.4(3)
C13 C14 C15 C16 1.3(5)
C18 C14 C15 C16 -179.0(3)
C14 C15 C16 C17 -1.8(5)
C14 C15 C16 C19 177.6(3)
C15 C16 C17 C12 0.7(5)
C19 C16 C17 C12 -178.7(3)
C13 C12 C17 C16 0.9(5)
C2 C12 C17 C16 179.0(3)
N1 C3 C20 C25 128.7(3)
N1 C3 C20 C21 -54.1(4)
Co1 O3 C21 C20 27.5(4)
Co1 O3 C21 C22 -153.0(2)
C25 C20 C21 O3 -178.9(3)
C3 C20 C21 O3 3.9(4)
C25 C20 C21 C22 1.5(4)
C3 C20 C21 C22 -175.6(2)
O3 C21 C22 C23 178.9(3)
C20 C21 C22 C23 -1.5(4)
O3 C21 C22 C26 -2.3(4)
C20 C21 C22 C26 177.2(3)
C21 C22 C23 C24 0.2(4)
C26 C22 C23 C24 -178.5(3)
C22 C23 C24 C25 1.0(4)
C22 C23 C24 C27 178.1(3)
C23 C24 C25 C20 -1.0(4)
C27 C24 C25 C20 -178.1(3)
C21 C20 C25 C24 -0.3(4)
C3 C20 C25 C24 176.9(3)
C31 O4 C28 C29 -40.3(6)
Co1 O4 C28 C29 170.3(4)
O4 C28 C29 C30 42.9(6)
C28 C29 C30 C31 -29.0(6)
C28 O4 C31 C30 21.1(7)
Co1 O4 C31 C30 174.0(4)
C29 C30 C31 O4 6.3(7)
C31' O4' C28' C29' -31.4(15)
Co1 O4' C28' C29' 135.8(10)
O4' C28' C29' C30' 36.8(16)
C28' C29' C30' C31' -30.0(17)
C28' O4' C31' C30' 12.6(16)
Co1 O4' C31' C30' -152.9(9)
C29' C30' C31' O4' 11.3(16)
C1A P1A N1A P2A -159.3(2)
C13A P1A N1A P2A -39.4(3)
C7A P1A N1A P2A 85.2(2)
C31A P2A N1A P1A 115.8(2)
C19A P2A N1A P1A -8.6(3)
C25A P2A N1A P1A -128.6(2)
N1A P1A C1A C2A -17.5(3)
C13A P1A C1A C2A -142.4(3)
C7A P1A C1A C2A 102.3(3)
N1A P1A C1A C6A 167.7(2)
C13A P1A C1A C6A 42.8(3)
C7A P1A C1A C6A -72.5(3)
C6A C1A C2A C3A 1.2(5)
P1A C1A C2A C3A -173.7(3)
C1A C2A C3A C4A -0.2(5)
C2A C3A C4A C5A -1.5(6)
C3A C4A C5A C6A 2.2(6)
C4A C5A C6A C1A -1.2(5)
C2A C1A C6A C5A -0.5(5)
P1A C1A C6A C5A 174.4(3)
N1A P1A C7A C12A -174.3(3)
C1A P1A C7A C12A 68.6(3)
C13A P1A C7A C12A -46.0(3)
N1A P1A C7A C8A 12.0(3)
C1A P1A C7A C8A -105.1(3)
C13A P1A C7A C8A 140.4(2)
C12A C7A C8A C9A -0.3(5)
P1A C7A C8A C9A 173.5(3)
C7A C8A C9A C10A 0.0(5)
C8A C9A C10A C11A 0.3(5)
C9A C10A C11A C12A -0.4(5)
C10A C11A C12A C7A 0.1(5)
C8A C7A C12A C11A 0.2(5)
P1A C7A C12A C11A -173.4(3)
N1A P1A C13A C14A 97.2(3)
C1A P1A C13A C14A -142.5(3)
C7A P1A C13A C14A -29.2(3)
N1A P1A C13A C18A -77.7(3)
C1A P1A C13A C18A 42.6(3)
C7A P1A C13A C18A 155.9(2)
C18A C13A C14A C15A -1.0(4)
P1A C13A C14A C15A -175.8(2)
C13A C14A C15A C16A 0.3(5)
C14A C15A C16A C17A 0.2(5)
C15A C16A C17A C18A 0.2(5)
C16A C17A C18A C13A -1.0(5)
C14A C13A C18A C17A 1.4(5)
P1A C13A C18A C17A 176.4(2)
N1A P2A C19A C20A 98.5(3)
C31A P2A C19A C20A -26.4(3)
C25A P2A C19A C20A -140.7(3)
N1A P2A C19A C24A -77.8(3)
C31A P2A C19A C24A 157.3(2)
C25A P2A C19A C24A 43.0(3)
C24A C19A C20A C21A -1.6(4)
P2A C19A C20A C21A -177.9(2)
C19A C20A C21A C22A -0.3(5)
C20A C21A C22A C23A 2.0(5)
C21A C22A C23A C24A -1.8(5)
C22A C23A C24A C19A -0.2(5)
C20A C19A C24A C23A 1.9(5)
P2A C19A C24A C23A 178.3(2)
N1A P2A C25A C26A 154.7(3)
C31A P2A C25A C26A -87.2(3)
C19A P2A C25A C26A 28.9(3)
N1A P2A C25A C30A -26.9(3)
C31A P2A C25A C30A 91.2(3)
C19A P2A C25A C30A -152.7(2)
C30A C25A C26A C27A 1.6(5)
P2A C25A C26A C27A 179.9(2)
C25A C26A C27A C28A -0.9(5)
C26A C27A C28A C29A -0.5(5)
C27A C28A C29A C30A 1.2(5)
C28A C29A C30A C25A -0.5(5)
C26A C25A C30A C29A -0.9(5)
P2A C25A C30A C29A -179.3(3)
N1A P2A C31A C32A 13.5(3)
C19A P2A C31A C32A 142.0(3)
C25A P2A C31A C32A -103.3(3)
N1A P2A C31A C36A -173.3(2)
C19A P2A C31A C36A -44.9(3)
C25A P2A C31A C36A 69.8(3)
C36A C31A C32A C33A -0.4(5)
P2A C31A C32A C33A 172.8(3)
C31A C32A C33A C34A 2.6(6)
C32A C33A C34A C35A -2.1(6)
C33A C34A C35A C36A -0.5(5)
C34A C35A C36A C31A 2.7(5)
C32A C31A C36A C35A -2.3(4)
P2A C31A C36A C35A -175.5(2)
C4S O1S C1S C2S 18.7(9)
O1S C1S C2S C3S 12.7(9)
C1S C2S C3S C4S -36.6(9)
C1S O1S C4S C3S -43.6(9)
C2S C3S C4S O1S 49.0(9)
C4S' O1S' C1S' C2S' -7.6(19)
O1S' C1S' C2S' C3S' -12.6(19)
C1S' C2S' C3S' C4S' 26.8(16)
C1S' O1S' C4S' C3S' 25.3(16)
C2S' C3S' C4S' O1S' -32.9(15)
N1T' N1T C1T C2T' -150(7)
C1T' N1T C1T C2T' -50(23)
C1T' N1T C1T N1T' 100(26)
N1T' C1T C2T C2T' -160(7)
C2T' C1T C2T C1T' 46(50)
N1T' C1T C2T C1T' -114(53)
C1T N1T N1T' C1T' 11(5)
C1T' N1T N1T' C1T -11(5)
C2T' C1T N1T' N1T 56(12)
C2T C1T N1T' N1T -163(7)
C2T' C1T N1T' C1T' 22(11)
N1T C1T N1T' C1T' -35(15)
C2T C1T N1T' C1T' 162(18)
C1T N1T C1T' N1T' -90(26)
C1T N1T' C1T' N1T 134(19)
N1T N1T' C1T' C2T -143(12)
C1T N1T' C1T' C2T -9(9)
C1T' C2T C2T' C1T -1.4(17)
C1T C2T C2T' C1T' 1.4(17)
N1T C1T C2T' C2T -173(4)
N1T' C1T C2T' C2T 160(7)
N1T C1T C2T' C1T' 15(8)
C2T C1T C2T' C1T' -172(10)
N1T' C1T C2T' C1T' -12(6)
C2T C1T' C2T' C1T 9(11)
